data_2009740
loop_
_publ_author_name
'Berger, B.'
'Bolte, M.'

_publ_section_title
;
 3-Bromo-6-methylamino-2'-methoxybenzophenone
;
_journal_issue 5
_journal_name_full 'Acta Crystallographica Section C'
_journal_page_first 773
_journal_page_last 775
_journal_paper_doi 10.1107/S0108270193011217
_journal_volume 50
_journal_year 1994
_chemical_formula_moiety 'C15 H14 Br1 N1 O2'
_chemical_formula_sum 'C15 H14 Br N O2'
_chemical_formula_weight 320.2
_symmetry_cell_setting monoclinic
_symmetry_space_group_name_Hall '-P 2ybc'
_symmetry_space_group_name_H-M 'P 1 21/c 1'
_atom_type_scat_source IntTabIV
_cell_angle_alpha 90.
_cell_angle_beta 91.610(10)
_cell_angle_gamma 90.
_cell_formula_units_Z 8
_cell_length_a 20.845(4)
_cell_length_b 7.9270(10)
_cell_length_c 17.080(3)
_cell_measurement_reflns_used 25
_cell_measurement_temperature 293
_cell_measurement_theta_max 58.0
_cell_measurement_theta_min 36.5
_cell_volume 2821.2(8)
_diffrn_measurement_device 'Enraf-Nonius CAD-4'
_diffrn_measurement_method \w
_diffrn_radiation_type CuK\a
_diffrn_radiation_wavelength 1.5418
_diffrn_reflns_av_R_equivalents 0.022
_diffrn_reflns_limit_h_max 0
_diffrn_reflns_limit_h_min -23
_diffrn_reflns_limit_k_max 2
_diffrn_reflns_limit_k_min -8
_diffrn_reflns_limit_l_max 19
_diffrn_reflns_limit_l_min -19
_diffrn_reflns_number 5427
_diffrn_reflns_theta_max 60
_diffrn_standards_decay_% negligible
_diffrn_standards_interval_time 92
_diffrn_standards_number 3
_exptl_absorpt_coefficient_mu 3.97
_exptl_absorpt_correction_T_max 0.99
_exptl_absorpt_correction_T_min 0.68
_exptl_absorpt_correction_type empirical
_exptl_crystal_colour colourless
_exptl_crystal_density_diffrn 1.508
_exptl_crystal_description 'transparent block'
_exptl_crystal_size_max 0.50
_exptl_crystal_size_mid 0.40
_exptl_crystal_size_min 0.35
_refine_diff_density_max 0.48
_refine_diff_density_min -0.63
_refine_ls_extinction_coef '\c = 0.0017(2)'
_refine_ls_extinction_method 'empirical, F* = F[1 + 0.002\cF^2^/sin(2\q)]^-1/4^'
_refine_ls_goodness_of_fit_obs 5.10
_refine_ls_hydrogen_treatment 'refxyz for H(N) and noref for H(C)'
_refine_ls_number_parameters 362
_refine_ls_number_reflns 3996
_refine_ls_R_factor_obs '0.037 for F~o~ > 4\s(F)'
_refine_ls_shift/esd_max 0.001
_refine_ls_structure_factor_coef F
_refine_ls_weighting_details 'w = [\s^2^(F) + 0.00003F^2^]'
_refine_ls_weighting_scheme calc
_refine_ls_wR_factor_obs '0.050 for all reflections'
_reflns_number_observed 3996
_reflns_number_total 4137
_reflns_observed_criterion F>4\s(F)
_cod_data_source_file sh1077.cif
_cod_data_source_block sh1077_structure_1_of_1
_cod_depositor_comments
;
The following automatic conversions were performed:

'_refine_ls_weighting_scheme' value '[\s^2^(F) + 0.00003F^2^]' was
changed to 'calc'. New tag '_refine_ls_weighting_details' was
created. The value of the new tag was set to 'w = [\s^2^(F) +
0.00003F^2^]'.

Automatic conversion script
Id: cif_fix_values 3143 2015-03-26 13:38:13Z robertas 
;
_cod_original_sg_symbol_H-M 'P 21/c'
_cod_original_formula_sum 'C15 H14 Br1 N1 O2'
_cod_database_code 2009740

loop_
_atom_site_label
_atom_site_fract_x
_atom_site_fract_y
_atom_site_fract_z
_atom_site_U_iso_or_equiv
N(1) .8790(2) .6784(4) .6505(2) .0790(10)
C(11) .8985(3) .7281(7) .5731(2) .123(2)
C(5) .83100(10) .5583(3) .7969(2) .0480(10)
O(5) .79280(10) .5466(3) .74130(10) .0790(10)
C(5A) .89470(10) .6301(3) .7895(2) .0470(10)
C(6) .93520(10) .6416(3) .8564(2) .0520(10)
C(7) .9956(2) .7061(4) .8519(2) .0690(10)
Br(7) 1.05060(10) .71920(10) .94160(10) .1120(10)
C(8) 1.0175(2) .7629(5) .7796(3) .084(2)
C(9) .9791(2) .7543(5) .7144(3) .082(2)
C(9A) .9170(2) .6879(4) .7159(2) .0600(10)
C(1') .80880(10) .4950(3) .8748(2) .0450(10)
C(2') .82340(10) .3317(4) .8998(2) .0460(10)
O(21') .86430(10) .2462(3) .85350(10) .0630(10)
C(21') .8737(2) .0697(4) .8682(3) .0800(10)
C(3') .79620(10) .2698(4) .9669(2) .0590(10)
C(4') .7557(2) .3700(5) 1.0087(2) .0710(10)
C(5') .7412(2) .5305(5) .9852(2) .0750(10)
C(6') .76770(10) .5927(4) .9176(2) .0610(10)
N(1B) .46930(10) .7710(3) .3883(2) .0580(10)
C(11B) .41260(10) .8515(4) .4184(2) .0680(10)
C(5B) .58070(10) .6178(4) .3183(2) .0480(10)
O(5B) .54260(10) .6772(3) .26990(10) .0770(10)
C(5AB) .57400(10) .6390(3) .40300(10) .0430(10)
C(6B) .62370(10) .5868(3) .45320(10) .0440(10)
C(7B) .61990(10) .6057(3) .5327(2) .0490(10)
Br(7B) .69040(10) .54350(10) .59980(10) .0660(10)
C(8B) .5651(2) .6712(4) .5648(2) .0560(10)
C(9B) .51500(10) .7226(4) .5166(2) .0530(10)
C(9AB) .51790(10) .7131(3) .4347(2) .0450(10)
C(1'B) .63820(10) .5260(4) .28900(10) .0480(10)
C(2'B) .64390(10) .3500(4) .2945(2) .0470(10)
O(21B) .59420(10) .2693(3) .32910(10) .0640(10)
C(21B) .5938(2) .0886(4) .3275(3) .0810(10)
C(3'B) .69690(10) .2698(4) .2651(2) .0540(10)
C(4'B) .7433(2) .3636(5) .2292(2) .0640(10)
C(5'B) .7378(2) .5359(5) .2222(2) .0690(10)
C(6'B) .68500(10) .6152(4) .2522(2) .0580(10)
H(1) .8391(7) .637(4) .655(2) .080
H(11A) .9109 .8447 .5734 .184
H(11B) .8608 .7138 .5402 .184
H(11C) .9328 .6610 .5532 .184
H(6) .9201 .6034 .9059 .062
H(8) 1.0600 .8084 .7764 .100
H(9) .9951 .7948 .6656 .098
H(21A) .8979 .0303 .8248 .119
H(21B) .8339 .0090 .8699 .119
H(21C) .8980 .0515 .9161 .119
H(3') .8055 .1571 .9843 .070
H(4') .7373 .3263 1.0554 .085
H(5') .7130 .5993 1.0152 .090
H(6') .7573 .7050 .9003 .073
H(1B) .4746(16) .768(4) .3362(3) .070
H(11D) .3898 .7702 .4486 .100
H(11E) .3856 .8896 .3755 .100
H(11F) .4244 .9457 .4510 .100
H(6B) .6613 .5366 .4319 .052
H(8B) .5620 .6808 .6206 .067
H(9B) .4769 .7662 .5395 .063
H(21D) .5549 .0466 .3489 .121
H(21E) .6299 .0492 .3586 .121
H(21F) .5974 .0489 .2747 .121
H(3'B) .7013 .1496 .2696 .065
H(4'B) .7801 .3078 .2088 .077
H(5'B) .7703 .6000 .1968 .083
H(6'B) .6809 .7354 .2471 .069

loop_
_geom_angle_atom_site_label_1
_geom_angle_atom_site_label_2
_geom_angle_atom_site_label_3
_geom_angle
_geom_angle_publ_flag
C(11) N(1) C(9A) 124.4(4) yes
O(5) C(5) C(1') 116.8(2) yes
C(5) C(5A) C(6) 119.0(2) yes
C(6) C(5A) C(9A) 119.6(3) yes
C(6) C(7) Br(7) 121.0(3) yes
Br(7) C(7) C(8) 119.4(3) yes
C(8) C(9) C(9A) 121.9(4) yes
N(1) C(9A) C(9) 121.8(3) yes
C(5) C(1') C(2') 120.7(2) yes
C(2') C(1') C(6') 119.5(3) yes
C(1') C(2') C(3') 119.5(3) yes
C(2') O(21') C(21') 118.0(3) yes
C(3') C(4') C(5') 121.4(3) yes
C(1') C(6') C(5') 120.7(3) yes
O(5B) C(5B) C(5AB) 122.9(3) yes
C(5AB) C(5B) C(1'B) 118.9(2) yes
C(5B) C(5AB) C(9AB) 121.6(2) yes
C(5AB) C(6B) C(7B) 121.0(2) yes
C(6B) C(7B) C(8B) 120.4(3) yes
C(7B) C(8B) C(9B) 119.7(3) yes
N(1B) C(9AB) C(5AB) 121.7(2) yes
C(5AB) C(9AB) C(9B) 117.3(2) yes
C(5B) C(1'B) C(6'B) 119.2(3) yes
C(1'B) C(2'B) O(21B) 115.5(2) yes
O(21B) C(2'B) C(3'B) 124.5(3) yes
C(2'B) C(3'B) C(4'B) 119.5(3) yes
C(4'B) C(5'B) C(6'B) 119.1(3) yes
O(5) C(5) C(5A) 122.5(3) yes
C(5A) C(5) C(1') 120.7(2) yes
C(5) C(5A) C(9A) 121.5(2) yes
C(5A) C(6) C(7) 120.9(3) yes
C(6) C(7) C(8) 119.6(3) yes
C(7) C(8) C(9) 120.6(4) yes
N(1) C(9A) C(5A) 120.8(3) yes
C(5A) C(9A) C(9) 117.5(3) yes
C(5) C(1') C(6') 119.4(3) yes
C(1') C(2') O(21') 114.9(2) yes
O(21') C(2') C(3') 125.7(3) yes
C(2') C(3') C(4') 119.9(3) yes
C(4') C(5') C(6') 119.1(3) yes
C(11B) N(1B) C(9AB) 123.2(3) yes
O(5B) C(5B) C(1'B) 118.1(2) yes
C(5B) C(5AB) C(6B) 119.0(2) yes
C(6B) C(5AB) C(9AB) 119.5(2) yes
C(6B) C(7B) BR(7B) 120.2(2) yes
Br(7B) C(7B) C(8B) 119.5(2) yes
C(8B) C(9B) C(9AB) 122.0(3) yes
N(1B) C(9AB) C(9B) 121.0(3) yes
C(5B) C(1'B) C(2'B) 121.8(2) yes
C(2'B) C(1'B) C(6'B) 118.9(3) yes
C(1'B) C(2'B) C(3'B) 120.0(3) yes
C(2'B) O(21B) C(21B) 117.5(3) yes
C(3'B) C(4'B) C(5'B) 121.1(3) yes
C(1'B) C(6'B) C(5'B) 121.4(3) yes

loop_
_geom_bond_atom_site_label_1
_geom_bond_atom_site_label_2
_geom_bond_distance
_geom_bond_publ_flag
N(1) C(11) 1.449(5) yes
C(5) O(5) 1.225(4) yes
C(5) C(1') 1.506(4) yes
C(5A) C(9A) 1.428(4) yes
C(7) Br(7) 1.891(4) yes
C(8) C(9) 1.355(6) yes
C(1') C(2') 1.393(4) yes
C(2') O(21') 1.360(3) yes
O(21') C(21') 1.433(4) yes
C(4') C(5') 1.366(6) yes
N(1B) C(11B) 1.449(4) yes
C(5B) O(5B) 1.224(3) yes
C(5B) C(1'B) 1.499(4) yes
C(5AB) C(9AB) 1.428(4) yes
C(7B) Br(7B) 1.903(3) yes
C(8B) C(9B) 1.373(4) yes
C(1'B) C(2'B) 1.403(4) yes
C(2'B) O(21B) 1.367(3) yes
O(21B) C(21B) 1.433(4) yes
C(4'B) C(5'B) 1.376(5) yes
N(1) C(9A) 1.353(4) yes
C(5) C(5A) 1.455(4) yes
C(5A) C(6) 1.403(4) yes
C(6) C(7) 1.364(4) yes
C(7) C(8) 1.402(6) yes
C(9) C(9A) 1.399(5) yes
C(1') C(6') 1.381(4) yes
C(2') C(3') 1.384(4) yes
C(3') C(4') 1.372(5) yes
C(5') C(6') 1.384(5) yes
N(1B) C(9AB) 1.351(4) yes
C(5B) C(5AB) 1.468(4) yes
C(5AB) C(6B) 1.391(4) yes
C(6B) C(7B) 1.371(4) yes
C(7B) C(8B) 1.383(4) yes
C(9B) C(9AB) 1.402(4) yes
C(1'B) C(6'B) 1.372(4) yes
C(2'B) C(3'B) 1.381(4) yes
C(3'B) C(4'B) 1.378(4) yes
C(5'B) C(6'B) 1.378(5) yes
